data_1527159
loop_
_publ_author_name
'Bocelli, G.'
'Calestani, C.'
'de Melo, A.'
'Leccabue, F.'
'Watts, B.E.'
'Pelosi, C.'

_publ_section_title
;
 Crystalographic properties of some ternary and multinary Te-based
 semiconductors
;
_journal_name_full 'Journal of Crystal Growth'
_journal_page_first 663
_journal_page_last 668
_journal_volume 113
_journal_year 1991
_chemical_formula_sum 'Cu Ga Se0.65 Te1.35'
_chemical_name_systematic 'Cu Ga (Se0.65 Te1.35)'
_space_group_IT_number 9
_symmetry_space_group_name_Hall 'C -2yc'
_symmetry_space_group_name_H-M 'C 1 c 1'
_cell_angle_alpha 90
_cell_angle_beta 90.61
_cell_angle_gamma 90
_cell_formula_units_Z 12
_cell_length_a 20.454
_cell_length_b 8.382
_cell_length_c 7.193
_cell_volume 1233.137
_citation_journal_id_ASTM JCRGAE
_cod_data_source_file Bocelli_JCRGAE_1991_397.cif
_cod_data_source_block Cu1Ga1Se0.65Te1.35
_cod_original_formula_sum 'Cu1 Ga1 Se0.65 Te1.35'
_cod_database_code 1527159

loop_
_symmetry_equiv_pos_as_xyz
x,y,z
x,-y,z+1/2
x+1/2,y+1/2,z
x+1/2,-y+1/2,z+1/2

loop_
_atom_site_label
_atom_site_type_symbol
_atom_site_fract_x
_atom_site_fract_y
_atom_site_fract_z
_atom_site_occupancy
_atom_site_U_iso_or_equiv
Te3 Te-2 0.129 0.118 0.991 0.675 0.0
Cu3 Cu+1 0.323 0.392 0.831 1 0.0
Se3 Se-2 0.129 0.118 0.991 0.325 0.0
Se4 Se-2 0.123 0.371 0.496 0.325 0.0
Se5 Se-2 0.293 0.138 0.671 0.325 0.0
Ga3 Ga+3 0.33 0.121 0.351 1 0.0
Ga1 Ga+3 0.002 0.101 0.994 1 0.0
Se6 Se-2 0.291 0.372 0.161 0.325 0.0
Te2 Te-2 0.957 0.375 0.824 0.675 0.0
Ga2 Ga+3 0.167 0.378 0.149 1 0.0
Te1 Te-2 0.954 0.131 0.333 0.675 0.0
Cu1 Cu+1 0 0.381 0.484 1 0.0
Te4 Te-2 0.123 0.371 0.496 0.675 0.0
Cu2 Cu+1 0.175 0.104 0.676 1 0.0
Te5 Te-2 0.293 0.138 0.671 0.675 0.0
Te6 Te-2 0.291 0.372 0.161 0.675 0.0
Se2 Se-2 0.957 0.375 0.824 0.325 0.0
Se1 Se-2 0.954 0.131 0.333 0.325 0.0
